data_4500069
loop_
_publ_author_name
'Dominic Lalibert\'e,'
'Thierry Maris'
'Eric Demers'
'Fatima Helzy'
'Mathieu Arseneault'
'James D. Wuest'

_publ_section_title
;
 Molecular Tectonics. Hydrogen-Bonded Networks Built from Tetra- and
 Hexaanilines
;
_journal_name_full 'Cryst. Growth & Design'
_journal_page_first 1451
_journal_page_last 1456
_journal_paper_doi 10.1021/cg049566f
_journal_volume 5
_journal_year 2005
_chemical_compound_source 'Synthesized by the authors. See text'
_chemical_formula_moiety 'C29 H32 N4 O4'
_chemical_formula_sum 'C29 H32 N4 O4'
_chemical_formula_weight 500.59
_chemical_name_systematic
; 
 ? 
;
_space_group_IT_number 82
_symmetry_cell_setting tetragonal
_symmetry_space_group_name_Hall 'I -4'
_symmetry_space_group_name_H-M 'I -4'
_atom_sites_solution_hydrogens difmap
_atom_sites_solution_primary direct
_atom_sites_solution_secondary difmap
_audit_creation_method SHELXL-97
_cell_angle_alpha 90.00
_cell_angle_beta 90.00
_cell_angle_gamma 90.00
_cell_formula_units_Z 2
_cell_length_a 12.7089(1)
_cell_length_b 12.7089(1)
_cell_length_c 8.2149(1)
_cell_measurement_reflns_used 2819
_cell_measurement_temperature 220(2)
_cell_measurement_theta_max 69.64
_cell_measurement_theta_min 4.92
_cell_volume 1326.84(2)
_computing_cell_refinement 'SMART (Bruker, 1999)'
_computing_data_collection 'SAINT (Bruker, 1999)'
_computing_data_reduction 'SAINT (Bruker, 1999)'
_computing_molecular_graphics 'XP (Bruker, 1999)'
_computing_publication_material 'UdMX (local program)'
_computing_structure_refinement 'SHELXL97 (Sheldrick, 1997)'
_computing_structure_solution 'SHELXS97 (Sheldrick, 1997)'
_diffrn_ambient_temperature 220(2)
_diffrn_detector_area_resol_mean 5.5
_diffrn_measured_fraction_theta_full 0.986
_diffrn_measured_fraction_theta_max 0.986
_diffrn_measurement_device_type 'Bruker AXS Smart 2K/Platform'
_diffrn_measurement_method \w
_diffrn_radiation_monochromator graphite
_diffrn_radiation_source 'Sealed Tube'
_diffrn_radiation_type CuK\a
_diffrn_radiation_wavelength 1.54178
_diffrn_reflns_av_R_equivalents 0.025
_diffrn_reflns_av_sigmaI/netI 0.0204
_diffrn_reflns_limit_h_max 14
_diffrn_reflns_limit_h_min -14
_diffrn_reflns_limit_k_max 14
_diffrn_reflns_limit_k_min -14
_diffrn_reflns_limit_l_max 9
_diffrn_reflns_limit_l_min -7
_diffrn_reflns_number 3420
_diffrn_reflns_theta_full 69.63
_diffrn_reflns_theta_max 69.63
_diffrn_reflns_theta_min 4.92
_diffrn_standards_decay_% -0.15
_diffrn_standards_interval_time 1440
_diffrn_standards_number 67
_exptl_absorpt_coefficient_mu 0.684
_exptl_absorpt_correction_T_max 0.8140
_exptl_absorpt_correction_T_min 0.7200
_exptl_absorpt_correction_type multi-scan
_exptl_absorpt_process_details 'Sadabs (Sheldrick,1996)'
_exptl_crystal_colour Colourless
_exptl_crystal_density_diffrn 1.253
_exptl_crystal_density_method 'not measured'
_exptl_crystal_description block
_exptl_crystal_F_000 532
_exptl_crystal_size_max 0.35
_exptl_crystal_size_mid 0.34
_exptl_crystal_size_min 0.30
_refine_diff_density_max 0.096
_refine_diff_density_min -0.099
_refine_diff_density_rms 0.027
_refine_ls_abs_structure_details 'Flack H D (1983), Acta Cryst. A39, 876-881'
_refine_ls_abs_structure_Flack 0.3(2)
_refine_ls_extinction_coef 0.0071(7)
_refine_ls_extinction_expression Fc^*^=kFc[1+0.001xFc^2^\l^3^/sin(2\q)]^-1/4^
_refine_ls_extinction_method SHELXL
_refine_ls_goodness_of_fit_ref 1.075
_refine_ls_hydrogen_treatment refall
_refine_ls_matrix_type full
_refine_ls_number_parameters 117
_refine_ls_number_reflns 1232
_refine_ls_number_restraints 0
_refine_ls_restrained_S_all 1.075
_refine_ls_R_factor_all 0.0321
_refine_ls_R_factor_gt 0.0312
_refine_ls_shift/su_max 0.000
_refine_ls_shift/su_mean 0.000
_refine_ls_structure_factor_coef Fsqd
_refine_ls_weighting_details 'calc w=1/[\s^2^(Fo^2^)+(0.0534P)^2^+0.1592P] where P=(Fo^2^+2Fc^2^)/3'
_refine_ls_weighting_scheme calc
_refine_ls_wR_factor_gt 0.0849
_refine_ls_wR_factor_ref 0.0857
_reflns_number_gt 1183
_reflns_number_total 1232
_reflns_threshold_expression >2\s(I)
_cod_data_source_file deposit.cif
_cod_data_source_block jiw692
_cod_original_sg_symbol_H-M I-4
_cod_database_code 4500069

loop_
_symmetry_equiv_pos_as_xyz
'x, y, z'
'-x, -y, z'
'y, -x, -z'
'-y, x, -z'
'x+1/2, y+1/2, z+1/2'
'-x+1/2, -y+1/2, z+1/2'
'y+1/2, -x+1/2, -z+1/2'
'-y+1/2, x+1/2, -z+1/2'

loop_
_atom_site_label
_atom_site_type_symbol
_atom_site_fract_x
_atom_site_fract_y
_atom_site_fract_z
_atom_site_U_iso_or_equiv
_atom_site_adp_type
_atom_site_occupancy
_atom_site_symmetry_multiplicity
_atom_site_calc_flag
_atom_site_refinement_flags
C1 C -0.5000 0.0000 -1.2500 0.0465(6) Uani 1 4 d S
C2 C -0.50191(12) -0.09961(12) -1.14592(17) 0.0472(4) Uani 1 1 d .
H21 H -0.5661(13) -0.1026(13) -1.083(2) 0.048(4) Uiso 1 1 d .
H22 H -0.5006(13) -0.1639(14) -1.218(2) 0.050(4) Uiso 1 1 d .
O3 O -0.41416(9) -0.09739(8) -1.03876(13) 0.0523(3) Uani 1 1 d .
C4 C -0.40603(11) -0.17841(10) -0.92837(17) 0.0419(3) Uani 1 1 d .
C5 C -0.34063(12) -0.15992(12) -0.79671(19) 0.0502(4) Uani 1 1 d .
H5 H -0.3060(14) -0.0870(13) -0.786(2) 0.053(4) Uiso 1 1 d .
C6 C -0.32432(13) -0.23671(13) -0.6813(2) 0.0572(4) Uani 1 1 d .
H6 H -0.2800(15) -0.2229(14) -0.595(2) 0.064(5) Uiso 1 1 d .
C7 C -0.37388(12) -0.33393(12) -0.6929(2) 0.0547(4) Uani 1 1 d .
N7 N -0.36158(14) -0.40862(15) -0.5678(3) 0.0824(6) Uani 1 1 d .
H71 H -0.3839(17) -0.4776(19) -0.611(3) 0.073(6) Uiso 1 1 d .
H72 H -0.298(2) -0.4048(16) -0.500(3) 0.082(7) Uiso 1 1 d .
C8 C -0.44052(12) -0.35030(10) -0.8230(2) 0.0516(4) Uani 1 1 d .
H8 H -0.4758(13) -0.4163(13) -0.831(2) 0.051(5) Uiso 1 1 d .
C9 C -0.45643(12) -0.27389(11) -0.94136(19) 0.0470(4) Uani 1 1 d .
H9 H -0.5058(15) -0.2882(14) -1.028(3) 0.056(5) Uiso 1 1 d .

loop_
_atom_site_aniso_label
_atom_site_aniso_U_11
_atom_site_aniso_U_22
_atom_site_aniso_U_33
_atom_site_aniso_U_23
_atom_site_aniso_U_13
_atom_site_aniso_U_12
C1 0.0485(9) 0.0485(9) 0.0426(15) 0.000 0.000 0.000
C2 0.0516(8) 0.0481(8) 0.0418(7) 0.0000(6) -0.0055(6) -0.0049(5)
O3 0.0622(6) 0.0514(6) 0.0432(5) 0.0068(4) -0.0123(5) -0.0151(4)
C4 0.0468(7) 0.0407(6) 0.0380(7) -0.0021(5) 0.0036(6) -0.0018(5)
C5 0.0555(8) 0.0485(8) 0.0465(7) 0.0000(6) -0.0051(6) -0.0095(6)
C6 0.0531(9) 0.0650(10) 0.0534(9) 0.0104(7) -0.0087(7) -0.0040(7)
C7 0.0441(7) 0.0539(8) 0.0662(10) 0.0161(8) 0.0031(7) 0.0059(6)
N7 0.0655(10) 0.0774(12) 0.1041(14) 0.0432(11) -0.0167(10) -0.0047(8)
C8 0.0464(8) 0.0367(7) 0.0716(11) 0.0015(7) 0.0048(7) -0.0001(5)
C9 0.0476(8) 0.0441(7) 0.0493(8) -0.0059(6) 0.0001(7) -0.0025(5)

loop_
_atom_type_symbol
_atom_type_description
_atom_type_scat_dispersion_real
_atom_type_scat_dispersion_imag
_atom_type_scat_source
C C 0.0181 0.0091 'International Tables Vol C Tables 4.2.6.8 and 6.1.1.4'
H H 0.0000 0.0000 'International Tables Vol C Tables 4.2.6.8 and 6.1.1.4'
O O 0.0492 0.0322 'International Tables Vol C Tables 4.2.6.8 and 6.1.1.4'
N N 0.0311 0.0180 'International Tables Vol C Tables 4.2.6.8 and 6.1.1.4'

loop_
_geom_angle_atom_site_label_1
_geom_angle_atom_site_label_2
_geom_angle_atom_site_label_3
_geom_angle_site_symmetry_1
_geom_angle_site_symmetry_3
_geom_angle
_geom_angle_publ_flag
C2 C1 C2 7_442 8_452 111.94(11) y
C2 C1 C2 7_442 2_455 108.25(5) y
C2 C1 C2 8_452 2_455 108.25(5) y
C2 C1 C2 7_442 . 108.25(5) y
C2 C1 C2 8_452 . 108.25(5) y
C2 C1 C2 2_455 . 111.94(11) y
O3 C2 C1 . . 108.53(10) y
O3 C2 H21 . . 109.4(10) ?
C1 C2 H21 . . 110.2(9) ?
O3 C2 H22 . . 111.6(9) ?
C1 C2 H22 . . 110.0(10) ?
H21 C2 H22 . . 107.2(14) ?
C4 O3 C2 . . 116.9(1) y
O3 C4 C9 . . 125.01(13) y
O3 C4 C5 . . 115.66(11) y
C9 C4 C5 . . 119.32(14) y
C6 C5 C4 . . 120.55(13) y
C6 C5 H5 . . 121.0(9) ?
C4 C5 H5 . . 118.4(9) ?
C5 C6 C7 . . 120.97(15) y
C5 C6 H6 . . 119.1(11) ?
C7 C6 H6 . . 119.9(11) ?
C8 C7 C6 . . 117.74(13) y
C8 C7 N7 . . 122.16(15) y
C6 C7 N7 . . 119.91(17) y
C7 N7 H71 . . 107.7(14) ?
C7 N7 H72 . . 118.2(13) ?
H71 N7 H72 . . 118.9(18) ?
C7 C8 C9 . . 121.75(12) y
C7 C8 H8 . . 118.4(10) ?
C9 C8 H8 . . 119.9(10) ?
C4 C9 C8 . . 119.63(14) y
C4 C9 H9 . . 121.7(11) ?
C8 C9 H9 . . 118.6(11) ?

loop_
_geom_bond_atom_site_label_1
_geom_bond_atom_site_label_2
_geom_bond_site_symmetry_2
_geom_bond_distance
_geom_bond_publ_flag
C1 C2 7_442 1.5279(14) y
C1 C2 8_452 1.5279(14) y
C1 C2 2_455 1.5279(14) y
C1 C2 . 1.5279(14) y
C2 O3 . 1.4211(16) y
C2 H21 . 0.965(16) ?
C2 H22 . 1.010(17) ?
O3 C4 . 1.3759(16) y
C4 C9 . 1.3763(19) y
C4 C5 . 1.384(2) y
C5 C6 . 1.376(2) y
C5 H5 . 1.031(17) ?
C6 C7 . 1.390(2) y
C6 H6 . 0.92(2) ?
C7 C8 . 1.380(2) y
C7 N7 . 1.408(2) y
N7 H71 . 0.99(2) ?
N7 H72 . 0.98(3) ?
C8 C9 . 1.389(2) y
C8 H8 . 0.952(17) ?
C9 H9 . 0.96(2) ?

loop_
_geom_hbond_atom_site_label_D
_geom_hbond_atom_site_label_H
_geom_hbond_atom_site_label_A
_geom_hbond_distance_DH
_geom_hbond_distance_HA
_geom_hbond_distance_DA
_geom_hbond_angle_DHA
_geom_hbond_site_symmetry_A
N7 H71 N7 0.99(2) 2.54(2) 3.182(3) 122.80(17) 3_544

loop_
_geom_torsion_atom_site_label_1
_geom_torsion_atom_site_label_2
_geom_torsion_atom_site_label_3
_geom_torsion_atom_site_label_4
_geom_torsion_site_symmetry_1
_geom_torsion
_geom_torsion_publ_flag
C2 C1 C2 O3 7_442 -175.04(11) y
C2 C1 C2 O3 8_452 63.43(6) y
C2 C1 C2 O3 2_455 -55.81(8) y
C1 C2 O3 C4 . 176.41(10) y
C2 O3 C4 C9 . 19.1(2) y
C2 O3 C4 C5 . -161.60(13) y
O3 C4 C5 C6 . -178.11(14) y
C9 C4 C5 C6 . 1.2(2) y
C4 C5 C6 C7 . -0.8(2) y
C5 C6 C7 C8 . -0.6(2) y
C5 C6 C7 N7 . -175.71(16) y
C6 C7 C8 C9 . 1.5(2) y
N7 C7 C8 C9 . 176.49(15) y
O3 C4 C9 C8 . 178.92(13) y
C5 C4 C9 C8 . -0.4(2) y
C7 C8 C9 C4 . -1.0(2) y
